data_1510554
loop_
_publ_author_name
'Mueller, B.G.'
'Engelmann, U.'

_publ_section_title
;
 Tetrafluoroaurate(III) der Lanthaniden M2F(AuF4)5 (M=Tb,Dy, Ho,Er)
;
_journal_name_full 'Zeitschrift fuer Anorganische und Allgemeine Chemie'
_journal_page_first 43
_journal_page_last 52
_journal_paper_doi 10.1002/zaac.19926180109
_journal_volume 618
_journal_year 1992
_chemical_formula_sum 'Au5 Er2 F21'
_chemical_name_systematic 'Er2 F (Au F4)5'
_space_group_IT_number 2
_symmetry_space_group_name_Hall '-P 1'
_symmetry_space_group_name_H-M 'P -1'
_cell_angle_alpha 88.751
_cell_angle_beta 89.187
_cell_angle_gamma 88.884
_cell_formula_units_Z 2
_cell_length_a 11.852
_cell_length_b 7.9398
_cell_length_c 8.9383
_cell_volume 840.677
_citation_journal_id_ASTM ZAACAB
_cod_data_source_file gold_657.cif
_cod_data_source_block Au5Er2F21
_cod_original_cell_volume 840.6774
_cod_database_code 1510554

loop_
_symmetry_equiv_pos_as_xyz
x,y,z
-x,-y,-z

loop_
_atom_site_label
_atom_site_type_symbol
_atom_site_fract_x
_atom_site_fract_y
_atom_site_fract_z
_atom_site_occupancy
_atom_site_U_iso_or_equiv
F7 F-1 0.416 0.5235 0.1295 1 0.0
Au4 Au+3 0.2962 0.44 0.0153 1 0.0
F14 F-1 0.655 0.1702 0.0802 1 0.0
F22 F-1 0.8611 0.8022 0.729 1 0.0
F5 F-1 0.819 0.6562 0.1028 1 0.0
F9 F-1 0.5 0.5 0.5 1 0.0
Au1 Au+3 0.5967 0.1732 0.2764 1 0.0
F19 F-1 0.8129 0.4173 0.8812 1 0.0
F15 F-1 0.3839 0.5844 0.738 1 0.0
F6 F-1 0 0.5 0 1 0.0
F12 F-1 0.4534 0.8291 0.5159 1 0.0
F10 F-1 0.3571 0.187 0.2425 1 0.0
F18 F-1 0.9734 0.1737 0.0271 1 0.0
Au5 Au+3 0.245 0.0208 0.25 1 0.0
Au3 Au+3 0.0945 0.8356 0.7749 1 0.0
F21 F-1 0.9087 0.4018 0.2583 1 0.0
F8 F-1 0.5756 0.935 0.2788 1 0.0
F13 F-1 0.5962 0.7009 0.0907 1 0.0
Er2 Er+3 -0.0001 0.6672 0.1843 1 0.0
F3 F-1 0.8965 0.6979 0.4019 1 0.0
Au2 Au+3 0.7911 0.5598 0.5097 1 0.0
F17 F-1 0.9095 0.4429 0.6108 1 0.0
F4 F-1 0.8343 0.143 0.4126 1 0.0
F2 F-1 0.1242 0.8619 0.2535 1 0.0
Er1 Er+3 0.4964 0.6736 0.3149 1 0.0
F1 F-1 0.6739 0.6857 0.4078 1 0.0
F16 F-1 0.311 0.5853 0.3883 1 0.0
F11 F-1 0.3576 0.8445 0.2279 1 0.0
F20 F-1 0.8977 0.9252 0.1974 1 0.0
